data_1509439
loop_
_publ_author_name
'Lin, S.-H.'
'Huang, J.-S.'
'Guo, G.-C.'
'Mao, J.-G.'

_publ_section_title
;
 Synthesis and crystal structure of a new quaternary compound: La3 Ag Se7
 Si
;
_journal_name_full 'Journal of Alloys Compd.'
_journal_page_first 8
_journal_page_last 11
_journal_volume 252
_journal_year 1997
_chemical_formula_sum 'Ag La3 Se7 Si'
_chemical_name_systematic 'La3 Ag Se7 Si'
_space_group_IT_number 173
_symmetry_space_group_name_Hall 'P 6c'
_symmetry_space_group_name_H-M 'P 63'
_cell_angle_alpha 90
_cell_angle_beta 90
_cell_angle_gamma 120
_cell_formula_units_Z 2
_cell_length_a 10.576
_cell_length_b 10.576
_cell_length_c 5.987
_cell_volume 579.940
_citation_journal_id_ASTM JALCEU
_cod_data_source_file silver1-2_395.cif
_cod_data_source_block Ag1La3Se7Si1
_cod_original_cell_volume 579.9396
_cod_original_formula_sum 'Ag1 La3 Se7 Si1'
_cod_database_code 1509439

loop_
_symmetry_equiv_pos_as_xyz
x,y,z
x-y,x,z+1/2
-y,x-y,z
-x,-y,z+1/2
-x+y,-x,z
y,-x+y,z+1/2

loop_
_atom_site_label
_atom_site_type_symbol
_atom_site_fract_x
_atom_site_fract_y
_atom_site_fract_z
_atom_site_occupancy
_atom_site_U_iso_or_equiv
Si1 Si 0.6667 0.3333 0.856 1 0.0
Se2 Se 0.5219 0.1067 0.7076 1 0.0
Se3 Se 0.6667 0.3333 0.2293 1 0.0
Se1 Se 0.0951 0.2661 0.4632 1 0.0
La1 La 0.3577 0.2297 0.444 1 0.0
Ag1 Ag 0 0 0.531 1 0.0
